data_7716152
loop_
_publ_author_name
'Kalita, Pankaj'
'Kumari, Kusum'
'Kumar, Pawan'
'Kumar, Vierandra'
'Singh, Saurabh Kumar'
'Rogez, Guillaume'
'Chandrasekhar, Vadapalli'

_publ_section_title
;
 Eight-coordinate mono- and dinuclear Dy(III) complexes containing a rigid
 equatorial plane and an anisobidentate carboxylate ligand in the axial
 position: synthesis, structure and magnetism.
;
_journal_issue 25
_journal_name_full 'Dalton transactions (Cambridge, England : 2003)'
_journal_page_first 10521
_journal_page_last 10535
_journal_paper_doi 10.1039/d4dt00803k
_journal_volume 53
_journal_year 2024
_chemical_formula_moiety 'C90 H72 Dy2 N10 O10 P2'
_chemical_formula_sum 'C90 H72 Dy2 N10 O10 P2'
_chemical_formula_weight 1840.51
_space_group_crystal_system triclinic
_space_group_IT_number 2
_space_group_name_Hall '-P 1'
_space_group_name_H-M_alt 'P -1'
_atom_sites_solution_hydrogens geom
_atom_sites_solution_primary dual
_audit_creation_date 2023-12-11
_audit_creation_method
;
Olex2 1.5-alpha
(compiled 2023.11.24 svn.r209d9fb2 for OlexSys, GUI svn.r6869)
;
_audit_update_record
;
2023-12-11 deposited with the CCDC.	2024-05-21 downloaded from the CCDC.
;
_cell_angle_alpha 90.766(2)
_cell_angle_beta 92.337(2)
_cell_angle_gamma 113.618(3)
_cell_formula_units_Z 1
_cell_length_a 10.2273(3)
_cell_length_b 11.6932(3)
_cell_length_c 17.9065(5)
_cell_measurement_reflns_used 13379
_cell_measurement_temperature 120.00(10)
_cell_measurement_theta_max 29.2330
_cell_measurement_theta_min 3.0700
_cell_volume 1959.40(10)
_computing_cell_refinement 'CrysAlisPro 1.171.39.29d (Rigaku OD, 2017)'
_computing_data_collection 'CrysAlisPro 1.171.39.29d (Rigaku OD, 2017)'
_computing_data_reduction 'CrysAlisPro 1.171.39.29d (Rigaku OD, 2017)'
_computing_molecular_graphics 'Olex2 1.5-alpha (Dolomanov et al., 2009)'
_computing_publication_material 'Olex2 1.5-alpha (Dolomanov et al., 2009)'
_computing_structure_refinement 'SHELXL 2018/3 (Sheldrick, 2015)'
_computing_structure_solution 'SHELXT 2014/5 (Sheldrick, 2014)'
_diffrn_ambient_environment N~2~
_diffrn_ambient_temperature 120.00(10)
_diffrn_detector 'CCD plate'
_diffrn_measured_fraction_theta_full 0.998
_diffrn_measured_fraction_theta_max 0.863
_diffrn_measurement_details
;
List of Runs (angles in degrees, time in seconds):

  # Type    Start    End  Width  t~exp~   \w     \q     \k     \f   Frames
#--------------------------------------------------------------------------
  1  \w      7.00  32.00   0.50   40.00    --    3.60  57.00 -60.00   50
  2  \w     56.00  93.00   0.50   40.00    --    3.60  57.00 -60.00   74
  3  \w    -27.00  93.00   0.50   40.00    --    3.60  38.00-180.00  240
  4  \w    -92.00  -6.00   0.50   40.00    --   -3.90 -57.00-150.00  172
  5  \w    -14.00  50.00   0.50   40.00    --   -3.90 -19.00-120.00  128
  6  \w    -30.00  -4.00   0.50   40.00    --   -3.90 -82.00 120.00   52
  7  \w    -92.00 -24.00   0.50   40.00    --   -3.90 -19.00-120.00  136
  8  \w    -69.00 -43.00   0.50   40.00    --   -3.90 -19.00-180.00   52
  9  \w    -16.00   9.00   0.50   40.00    --   -3.90 -19.00-180.00   50
 10  \w    -60.00  18.00   0.50   40.00    --   -3.90 -82.00   0.00  156
;
_diffrn_measurement_device 'four-circle diffractometer'
_diffrn_measurement_device_type 'XtaLAB AFC12 (RINC): Kappa single'
_diffrn_measurement_method '\w scans'
_diffrn_orient_matrix_type 'CrysAlisPro convention (1999,Acta A55,543-557)'
_diffrn_orient_matrix_UB_11 0.0090810000
_diffrn_orient_matrix_UB_12 0.0616436000
_diffrn_orient_matrix_UB_13 0.0102159000
_diffrn_orient_matrix_UB_21 0.0067868000
_diffrn_orient_matrix_UB_22 -0.0127975000
_diffrn_orient_matrix_UB_23 0.0382332000
_diffrn_orient_matrix_UB_31 0.0749374000
_diffrn_orient_matrix_UB_32 0.0205899000
_diffrn_orient_matrix_UB_33 -0.0026807000
_diffrn_radiation_monochromator graphite
_diffrn_radiation_probe x-ray
_diffrn_radiation_type 'Mo K\a'
_diffrn_radiation_wavelength 0.71073
_diffrn_reflns_av_R_equivalents 0.0545
_diffrn_reflns_av_unetI/netI 0.0538
_diffrn_reflns_Laue_measured_fraction_full 0.998
_diffrn_reflns_Laue_measured_fraction_max 0.863
_diffrn_reflns_limit_h_max 12
_diffrn_reflns_limit_h_min -14
_diffrn_reflns_limit_k_max 14
_diffrn_reflns_limit_k_min -15
_diffrn_reflns_limit_l_max 24
_diffrn_reflns_limit_l_min -24
_diffrn_reflns_number 36772
_diffrn_reflns_point_group_measured_fraction_full 0.998
_diffrn_reflns_point_group_measured_fraction_max 0.863
_diffrn_reflns_theta_full 25.242
_diffrn_reflns_theta_max 29.321
_diffrn_reflns_theta_min 2.494
_diffrn_source 'fine-focus sealed X-ray tube'
_diffrn_source_type 'Enhance (Mo) X-ray Source'
_exptl_absorpt_coefficient_mu 2.002
_exptl_absorpt_correction_T_max 1.00000
_exptl_absorpt_correction_T_min 0.93842
_exptl_absorpt_correction_type multi-scan
_exptl_absorpt_process_details
;
CrysAlisPro 1.171.39.29d (Rigaku Oxford Diffraction, 2017)
Empirical absorption correction using spherical harmonics,
 implemented in SCALE3 ABSPACK scaling algorithm.
;
_exptl_crystal_colour yellow
_exptl_crystal_colour_primary yellow
_exptl_crystal_density_diffrn 1.560
_exptl_crystal_description block
_exptl_crystal_F_000 924
_exptl_crystal_size_max 0.15
_exptl_crystal_size_mid 0.12
_exptl_crystal_size_min 0.1
_refine_diff_density_max 3.083
_refine_diff_density_min -1.138
_refine_diff_density_rms 0.146
_refine_ls_extinction_method none
_refine_ls_goodness_of_fit_ref 1.096
_refine_ls_hydrogen_treatment constr
_refine_ls_matrix_type full
_refine_ls_number_parameters 516
_refine_ls_number_reflns 9264
_refine_ls_number_restraints 0
_refine_ls_restrained_S_all 1.096
_refine_ls_R_factor_all 0.0515
_refine_ls_R_factor_gt 0.0415
_refine_ls_shift/su_max 0.001
_refine_ls_shift/su_mean 0.000
_refine_ls_structure_factor_coef Fsqd
_refine_ls_weighting_details 'w=1/[\s^2^(Fo^2^)+(0.0303P)^2^+7.2082P] where P=(Fo^2^+2Fc^2^)/3'
_refine_ls_weighting_scheme calc
_refine_ls_wR_factor_gt 0.0909
_refine_ls_wR_factor_ref 0.0938
_reflns_Friedel_coverage 0.000
_reflns_number_gt 8086
_reflns_number_total 9264
_reflns_threshold_expression 'I > 2\s(I)'
_cod_data_source_file d4dt00803k2.cif
_cod_data_source_block aj0412
_cod_depositor_comments 'Adding full bibliography for 7716151--7716154.cif.'
_cod_database_code 7716152
_shelx_shelxl_version_number 2018/3
_chemical_oxdiff_formula C10H20N4O6Dy2P2
_shelx_space_group_comment
;
The symmetry employed for this shelxl refinement is uniquely defined
by the following loop, which should always be used as a source of
symmetry information in preference to the above space-group names.
They are only intended as comments.
;
_shelx_estimated_absorpt_t_max 0.825
_shelx_estimated_absorpt_t_min 0.753
_reflns_odcompleteness_completeness 99.78
_reflns_odcompleteness_iscentric 1
_reflns_odcompleteness_theta 26.32
_olex2_refinement_description
;
1. Fixed Uiso
 At 1.2 times of:
  All C(H) groups
 At 1.5 times of:
  All C(H,H,H) groups
2.a Aromatic/amide H refined with riding coordinates:
 C4(H4), C5(H5), C6(H6), C13(H13), C14(H14), C15(H15), C16(H16), C17(H17),
 C19(H19), C20(H20), C21(H21), C22(H22), C23(H23), C26(H26), C27(H27), C29(H29),
  C30(H30), C31(H31), C32(H32), C33(H33), C35(H35), C36(H36), C37(H37),
 C38(H38), C39(H39), C41(H41), C42(H42), C43(H43), C44(H44), C45(H45)
2.b Idealised Me refined as rotating group:
 C10(H10a,H10b,H10c), C11(H11a,H11b,H11c)
;
_olex2_submission_special_instructions 'No special instructions were received'
_oxdiff_exptl_absorpt_empirical_details
;
Empirical correction (ABSPACK) includes:
- Absorption correction using spherical harmonics
- Frame scaling
;
_oxdiff_exptl_absorpt_empirical_full_max 1.120
_oxdiff_exptl_absorpt_empirical_full_min 0.873

loop_
_space_group_symop_operation_xyz
'x, y, z'
'-x, -y, -z'

loop_
_atom_site_label
_atom_site_type_symbol
_atom_site_fract_x
_atom_site_fract_y
_atom_site_fract_z
_atom_site_U_iso_or_equiv
_atom_site_adp_type
_atom_site_occupancy
_atom_site_site_symmetry_order
_atom_site_calc_flag
_atom_site_refinement_flags_posn
_atom_site_refinement_flags_adp
_atom_site_refinement_flags_occupancy
_atom_site_disorder_assembly
_atom_site_disorder_group
Dy1 Dy 0.45104(2) 0.31084(2) 0.20066(2) 0.01094(6) Uani 1 1 d . . . . .
P1 P 0.76160(11) 0.48483(10) 0.33354(6) 0.0177(2) Uani 1 1 d . . . . .
O1 O 0.3844(3) 0.4739(3) 0.18312(16) 0.0176(6) Uani 1 1 d . . . . .
O2 O 0.3480(3) 0.2392(3) 0.31235(15) 0.0165(6) Uani 1 1 d . . . . .
O3 O 0.6269(3) 0.4393(3) 0.28506(17) 0.0203(6) Uani 1 1 d . . . . .
O4 O 0.3520(3) 0.2262(3) 0.07568(16) 0.0236(7) Uani 1 1 d . . . . .
O5 O 0.2156(3) 0.1517(3) 0.16961(16) 0.0261(7) Uani 1 1 d . . . . .
N1 N 0.5685(4) 0.5736(3) 0.10369(19) 0.0157(7) Uani 1 1 d . . . . .
N2 N 0.5981(3) 0.4691(3) 0.11491(18) 0.0131(7) Uani 1 1 d . . . . .
N3 N 0.6473(3) 0.2706(3) 0.14414(19) 0.0138(7) Uani 1 1 d . . . . .
N4 N 0.5051(4) 0.1407(3) 0.25494(19) 0.0157(7) Uani 1 1 d . . . . .
N5 N 0.4425(4) 0.0887(3) 0.32018(19) 0.0172(7) Uani 1 1 d . . . . .
C1 C 0.4561(4) 0.5644(4) 0.1411(2) 0.0152(8) Uani 1 1 d . . . . .
C2 C 0.6965(4) 0.4586(4) 0.0764(2) 0.0170(8) Uani 1 1 d . . . . .
C3 C 0.7249(4) 0.3464(4) 0.0913(2) 0.0153(8) Uani 1 1 d . . . . .
C4 C 0.8264(5) 0.3182(4) 0.0542(2) 0.0213(9) Uani 1 1 d . . . . .
H4 H 0.882406 0.372831 0.018083 0.026 Uiso 1 1 calc R U . . .
C5 C 0.8447(5) 0.2107(5) 0.0705(3) 0.0253(10) Uani 1 1 d . . . . .
H5 H 0.911714 0.189694 0.044607 0.030 Uiso 1 1 calc R U . . .
C6 C 0.7654(5) 0.1332(4) 0.1245(3) 0.0231(9) Uani 1 1 d . . . . .
H6 H 0.776887 0.058631 0.136015 0.028 Uiso 1 1 calc R U . . .
C7 C 0.6678(4) 0.1669(4) 0.1618(2) 0.0154(8) Uani 1 1 d . . . . .
C8 C 0.5877(4) 0.0953(4) 0.2246(2) 0.0158(8) Uani 1 1 d . . . . .
C9 C 0.3688(4) 0.1511(4) 0.3452(2) 0.0161(8) Uani 1 1 d . . . . .
C10 C 0.6118(5) -0.0154(4) 0.2522(2) 0.0220(9) Uani 1 1 d . . . . .
H10A H 0.711942 0.010902 0.269653 0.033 Uiso 1 1 calc R U . . .
H10B H 0.589266 -0.078118 0.211470 0.033 Uiso 1 1 calc R U . . .
H10C H 0.549879 -0.051392 0.293627 0.033 Uiso 1 1 calc R U . . .
C11 C 0.7791(5) 0.5512(4) 0.0206(3) 0.0223(9) Uani 1 1 d . . . . .
H11A H 0.724566 0.599387 0.003854 0.033 Uiso 1 1 calc R U . . .
H11B H 0.795509 0.506878 -0.022423 0.033 Uiso 1 1 calc R U . . .
H11C H 0.871099 0.607937 0.043924 0.033 Uiso 1 1 calc R U . . .
C12 C 0.4107(4) 0.6695(4) 0.1323(2) 0.0162(8) Uani 1 1 d . . . . .
C13 C 0.4693(5) 0.7598(4) 0.0795(2) 0.0207(9) Uani 1 1 d . . . . .
H13 H 0.539678 0.754725 0.048171 0.025 Uiso 1 1 calc R U . . .
C14 C 0.4256(5) 0.8570(4) 0.0725(3) 0.0283(11) Uani 1 1 d . . . . .
H14 H 0.467888 0.919469 0.037133 0.034 Uiso 1 1 calc R U . . .
C15 C 0.3209(6) 0.8639(5) 0.1163(3) 0.0341(12) Uani 1 1 d . . . . .
H15 H 0.290840 0.930507 0.110894 0.041 Uiso 1 1 calc R U . . .
C16 C 0.2600(6) 0.7739(5) 0.1681(3) 0.0357(12) Uani 1 1 d . . . . .
H16 H 0.187294 0.777959 0.197983 0.043 Uiso 1 1 calc R U . . .
C17 C 0.3056(5) 0.6771(4) 0.1763(3) 0.0262(10) Uani 1 1 d . . . . .
H17 H 0.264328 0.615694 0.212425 0.031 Uiso 1 1 calc R U . . .
C18 C 0.3088(5) 0.1172(4) 0.4203(2) 0.0184(8) Uani 1 1 d . . . . .
C19 C 0.3462(5) 0.0396(4) 0.4664(3) 0.0254(10) Uani 1 1 d . . . . .
H19 H 0.405855 0.001309 0.448883 0.030 Uiso 1 1 calc R U . . .
C20 C 0.2971(6) 0.0178(5) 0.5376(3) 0.0298(11) Uani 1 1 d . . . . .
H20 H 0.324694 -0.034253 0.569175 0.036 Uiso 1 1 calc R U . . .
C21 C 0.2079(6) 0.0709(5) 0.5636(3) 0.0312(11) Uani 1 1 d . . . . .
H21 H 0.174877 0.055938 0.612786 0.037 Uiso 1 1 calc R U . . .
C22 C 0.1675(6) 0.1456(5) 0.5176(3) 0.0300(11) Uani 1 1 d . . . . .
H22 H 0.104900 0.181090 0.534839 0.036 Uiso 1 1 calc R U . . .
C23 C 0.2172(5) 0.1693(4) 0.4467(3) 0.0230(9) Uani 1 1 d . . . . .
H23 H 0.189070 0.221423 0.415467 0.028 Uiso 1 1 calc R U . . .
C24 C 0.2346(4) 0.1560(4) 0.1007(2) 0.0126(8) Uani 1 1 d . . . . .
C25 C 0.1141(4) 0.0747(3) 0.0475(2) 0.0118(7) Uani 1 1 d . . . . .
C26 C -0.0020(4) -0.0233(4) 0.0757(2) 0.0162(8) Uani 1 1 d . . . . .
H26 H -0.002818 -0.039017 0.127628 0.019 Uiso 1 1 calc R U . . .
C27 C -0.1158(4) -0.0975(4) 0.0285(2) 0.0157(8) Uani 1 1 d . . . . .
H27 H -0.194703 -0.163796 0.047951 0.019 Uiso 1 1 calc R U . . .
C28 C 0.7249(5) 0.4705(4) 0.4313(2) 0.0215(9) Uani 1 1 d . . . . .
C29 C 0.5851(6) 0.4040(5) 0.4501(3) 0.0402(14) Uani 1 1 d . . . . .
H29 H 0.511474 0.371685 0.411790 0.048 Uiso 1 1 calc R U . . .
C30 C 0.5520(7) 0.3842(7) 0.5249(3) 0.0552(19) Uani 1 1 d . . . . .
H30 H 0.456292 0.336335 0.537285 0.066 Uiso 1 1 calc R U . . .
C31 C 0.6578(6) 0.4339(6) 0.5810(3) 0.0425(14) Uani 1 1 d . . . . .
H31 H 0.636020 0.418923 0.631987 0.051 Uiso 1 1 calc R U . . .
C32 C 0.7942(5) 0.5048(5) 0.5621(3) 0.0288(11) Uani 1 1 d . . . . .
H32 H 0.865963 0.543480 0.600608 0.035 Uiso 1 1 calc R U . . .
C33 C 0.8301(5) 0.5214(5) 0.4883(3) 0.0292(11) Uani 1 1 d . . . . .
H33 H 0.926529 0.567515 0.476487 0.035 Uiso 1 1 calc R U . . .
C34 C 0.8692(4) 0.3988(4) 0.3154(2) 0.0202(9) Uani 1 1 d . . . . .
C35 C 0.8556(5) 0.2960(4) 0.3574(3) 0.0261(10) Uani 1 1 d . . . . .
H35 H 0.792603 0.272993 0.397278 0.031 Uiso 1 1 calc R U . . .
C36 C 0.9347(5) 0.2269(5) 0.3407(3) 0.0320(11) Uani 1 1 d . . . . .
H36 H 0.926266 0.157269 0.369935 0.038 Uiso 1 1 calc R U . . .
C37 C 1.0252(5) 0.2582(5) 0.2822(3) 0.0296(11) Uani 1 1 d . . . . .
H37 H 1.078124 0.209868 0.271117 0.036 Uiso 1 1 calc R U . . .
C38 C 1.0388(5) 0.3607(5) 0.2396(3) 0.0281(10) Uani 1 1 d . . . . .
H38 H 1.101222 0.382676 0.199392 0.034 Uiso 1 1 calc R U . . .
C39 C 0.9609(5) 0.4306(4) 0.2560(3) 0.0233(9) Uani 1 1 d . . . . .
H39 H 0.969711 0.500318 0.226798 0.028 Uiso 1 1 calc R U . . .
C40 C 0.8698(5) 0.6458(4) 0.3155(2) 0.0213(9) Uani 1 1 d . . . . .
C41 C 1.0123(5) 0.7054(4) 0.3418(3) 0.0253(10) Uani 1 1 d . . . . .
H41 H 1.055539 0.660712 0.370281 0.030 Uiso 1 1 calc R U . . .
C42 C 1.0905(5) 0.8291(5) 0.3267(3) 0.0306(11) Uani 1 1 d . . . . .
H42 H 1.186951 0.869837 0.345190 0.037 Uiso 1 1 calc R U . . .
C43 C 1.0273(6) 0.8939(5) 0.2841(3) 0.0314(11) Uani 1 1 d . . . . .
H43 H 1.080817 0.978982 0.273492 0.038 Uiso 1 1 calc R U . . .
C44 C 0.8869(6) 0.8346(5) 0.2572(3) 0.0292(11) Uani 1 1 d . . . . .
H44 H 0.844726 0.879053 0.227864 0.035 Uiso 1 1 calc R U . . .
C45 C 0.8071(5) 0.7107(4) 0.2728(3) 0.0247(10) Uani 1 1 d . . . . .
H45 H 0.710488 0.670450 0.254386 0.030 Uiso 1 1 calc R U . . .

loop_
_atom_site_aniso_label
_atom_site_aniso_U_11
_atom_site_aniso_U_22
_atom_site_aniso_U_33
_atom_site_aniso_U_23
_atom_site_aniso_U_13
_atom_site_aniso_U_12
Dy1 0.00939(9) 0.00907(9) 0.01397(10) -0.00040(6) -0.00110(6) 0.00348(6)
P1 0.0150(5) 0.0151(5) 0.0202(5) -0.0019(4) -0.0022(4) 0.0036(4)
O1 0.0179(15) 0.0137(14) 0.0236(15) 0.0052(11) 0.0070(12) 0.0080(12)
O2 0.0217(15) 0.0176(15) 0.0134(14) -0.0003(11) -0.0006(11) 0.0113(12)
O3 0.0153(15) 0.0169(15) 0.0239(16) -0.0061(12) -0.0057(12) 0.0022(12)
O4 0.0122(14) 0.0306(18) 0.0166(15) -0.0024(12) 0.0014(11) -0.0035(13)
O5 0.0182(16) 0.0299(18) 0.0145(15) -0.0023(12) -0.0007(12) -0.0063(13)
N1 0.0162(17) 0.0129(17) 0.0190(17) 0.0008(13) 0.0021(13) 0.0066(14)
N2 0.0100(16) 0.0110(16) 0.0175(17) 0.0005(13) 0.0006(13) 0.0034(13)
N3 0.0093(16) 0.0121(16) 0.0193(17) -0.0019(13) -0.0015(13) 0.0040(13)
N4 0.0187(18) 0.0132(17) 0.0167(17) -0.0012(13) -0.0001(13) 0.0080(14)
N5 0.0204(18) 0.0160(17) 0.0166(17) 0.0027(13) 0.0020(14) 0.0086(14)
C1 0.017(2) 0.0104(19) 0.018(2) -0.0010(15) -0.0030(15) 0.0056(16)
C2 0.017(2) 0.016(2) 0.018(2) -0.0032(16) 0.0001(16) 0.0060(16)
C3 0.0101(18) 0.016(2) 0.020(2) -0.0013(15) -0.0015(15) 0.0051(15)
C4 0.017(2) 0.026(2) 0.023(2) 0.0010(18) 0.0043(17) 0.0115(18)
C5 0.023(2) 0.034(3) 0.028(2) 0.001(2) 0.0076(19) 0.021(2)
C6 0.026(2) 0.024(2) 0.027(2) -0.0026(18) 0.0015(18) 0.0176(19)
C7 0.0145(19) 0.016(2) 0.017(2) -0.0020(15) -0.0024(15) 0.0082(16)
C8 0.018(2) 0.014(2) 0.017(2) -0.0029(15) -0.0039(16) 0.0090(16)
C9 0.017(2) 0.017(2) 0.0131(19) -0.0010(15) -0.0028(15) 0.0067(16)
C10 0.029(2) 0.020(2) 0.022(2) 0.0002(17) -0.0010(18) 0.0152(19)
C11 0.022(2) 0.019(2) 0.026(2) 0.0044(18) 0.0098(18) 0.0080(18)
C12 0.017(2) 0.0110(19) 0.022(2) 0.0008(15) -0.0016(16) 0.0074(16)
C13 0.022(2) 0.017(2) 0.021(2) 0.0025(16) -0.0021(17) 0.0063(17)
C14 0.032(3) 0.017(2) 0.033(3) 0.0084(19) -0.006(2) 0.0070(19)
C15 0.045(3) 0.022(3) 0.045(3) -0.001(2) -0.010(2) 0.026(2)
C16 0.041(3) 0.031(3) 0.047(3) 0.001(2) 0.010(2) 0.026(2)
C17 0.030(3) 0.021(2) 0.035(3) 0.0083(19) 0.011(2) 0.017(2)
C18 0.019(2) 0.015(2) 0.019(2) -0.0016(16) -0.0006(16) 0.0055(17)
C19 0.034(3) 0.028(2) 0.022(2) 0.0052(18) 0.0051(19) 0.021(2)
C20 0.040(3) 0.033(3) 0.023(2) 0.012(2) 0.006(2) 0.022(2)
C21 0.043(3) 0.034(3) 0.020(2) 0.004(2) 0.013(2) 0.017(2)
C22 0.034(3) 0.033(3) 0.027(3) 0.005(2) 0.013(2) 0.017(2)
C23 0.025(2) 0.023(2) 0.024(2) 0.0035(18) 0.0024(18) 0.0122(19)
C24 0.0113(18) 0.0122(19) 0.0148(19) -0.0008(14) -0.0042(15) 0.0058(15)
C25 0.0057(17) 0.0090(18) 0.020(2) -0.0012(14) -0.0013(14) 0.0024(14)
C26 0.017(2) 0.019(2) 0.0123(19) 0.0006(15) 0.0001(15) 0.0068(17)
C27 0.0124(19) 0.0122(19) 0.019(2) -0.0016(15) -0.0001(15) 0.0019(15)
C28 0.019(2) 0.019(2) 0.025(2) -0.0013(17) -0.0024(17) 0.0066(18)
C29 0.029(3) 0.046(3) 0.027(3) -0.010(2) -0.001(2) -0.004(2)
C30 0.033(3) 0.069(4) 0.033(3) -0.010(3) 0.007(2) -0.011(3)
C31 0.045(3) 0.051(4) 0.022(3) -0.001(2) 0.002(2) 0.010(3)
C32 0.029(3) 0.028(3) 0.024(2) -0.0024(19) -0.0094(19) 0.007(2)
C33 0.021(2) 0.036(3) 0.028(3) 0.004(2) -0.0016(19) 0.009(2)
C34 0.015(2) 0.017(2) 0.026(2) -0.0028(17) -0.0055(17) 0.0042(17)
C35 0.022(2) 0.020(2) 0.034(3) 0.0039(19) 0.0025(19) 0.0060(18)
C36 0.023(2) 0.019(2) 0.054(3) 0.004(2) 0.000(2) 0.0083(19)
C37 0.020(2) 0.026(3) 0.045(3) -0.007(2) -0.002(2) 0.012(2)
C38 0.021(2) 0.033(3) 0.031(3) -0.007(2) 0.0007(19) 0.011(2)
C39 0.022(2) 0.021(2) 0.024(2) -0.0013(17) -0.0012(18) 0.0062(18)
C40 0.021(2) 0.016(2) 0.024(2) -0.0029(17) 0.0016(17) 0.0048(17)
C41 0.024(2) 0.023(2) 0.025(2) -0.0021(18) 0.0001(18) 0.0054(19)
C42 0.028(3) 0.025(3) 0.031(3) -0.005(2) 0.002(2) 0.002(2)
C43 0.037(3) 0.019(2) 0.034(3) 0.000(2) 0.016(2) 0.007(2)
C44 0.036(3) 0.026(2) 0.034(3) 0.008(2) 0.013(2) 0.020(2)
C45 0.023(2) 0.026(2) 0.029(2) 0.0011(19) 0.0040(19) 0.0131(19)

loop_
_atom_type_symbol
_atom_type_description
_atom_type_scat_dispersion_real
_atom_type_scat_dispersion_imag
_atom_type_scat_source
C C 0.0033 0.0016 'International Tables Vol C Tables 4.2.6.8 and 6.1.1.4'
H H 0.0000 0.0000 'International Tables Vol C Tables 4.2.6.8 and 6.1.1.4'
Dy Dy -0.1892 4.4098 'International Tables Vol C Tables 4.2.6.8 and 6.1.1.4'
N N 0.0061 0.0033 'International Tables Vol C Tables 4.2.6.8 and 6.1.1.4'
O O 0.0106 0.0060 'International Tables Vol C Tables 4.2.6.8 and 6.1.1.4'
P P 0.1023 0.0942 'International Tables Vol C Tables 4.2.6.8 and 6.1.1.4'

loop_
_geom_angle_atom_site_label_1
_geom_angle_atom_site_label_2
_geom_angle_atom_site_label_3
_geom_angle
_geom_angle_site_symmetry_1
_geom_angle_site_symmetry_3
_geom_angle_publ_flag
O1 Dy1 O2 100.30(10) . . ?
O1 Dy1 O3 87.47(11) . . ?
O1 Dy1 O4 90.12(11) . . ?
O1 Dy1 O5 94.56(11) . . ?
O1 Dy1 N2 65.20(10) . . ?
O1 Dy1 N3 129.08(10) . . ?
O1 Dy1 N4 164.27(10) . . ?
O2 Dy1 O3 79.16(10) . . ?
O2 Dy1 O4 126.48(10) . . ?
O2 Dy1 O5 73.25(10) . . ?
O2 Dy1 N2 155.50(11) . . ?
O2 Dy1 N3 127.28(10) . . ?
O2 Dy1 N4 64.69(10) . . ?
O3 Dy1 O4 154.20(10) . . ?
O3 Dy1 O5 152.26(11) . . ?
O3 Dy1 N2 80.50(11) . . ?
O3 Dy1 N3 85.17(11) . . ?
O3 Dy1 N4 85.07(11) . . ?
O4 Dy1 N2 75.20(10) . . ?
O4 Dy1 N3 76.51(11) . . ?
O4 Dy1 N4 102.55(11) . . ?
O5 Dy1 O4 53.55(10) . . ?
O5 Dy1 N2 125.33(10) . . ?
O5 Dy1 N3 113.90(11) . . ?
O5 Dy1 N4 85.78(12) . . ?
N2 Dy1 N3 63.88(11) . . ?
N2 Dy1 N4 126.77(11) . . ?
N4 Dy1 N3 64.02(11) . . ?
O3 P1 C28 111.56(19) . . ?
O3 P1 C34 112.12(19) . . ?
O3 P1 C40 110.2(2) . . ?
C28 P1 C40 109.2(2) . . ?
C34 P1 C28 107.1(2) . . ?
C34 P1 C40 106.5(2) . . ?
C1 O1 Dy1 120.4(2) . . ?
C9 O2 Dy1 120.4(3) . . ?
P1 O3 Dy1 157.91(19) . . ?
C24 O4 Dy1 92.0(2) . . ?
C24 O5 Dy1 93.2(2) . . ?
C1 N1 N2 109.8(3) . . ?
N1 N2 Dy1 118.4(2) . . ?
C2 N2 Dy1 124.4(3) . . ?
C2 N2 N1 117.1(3) . . ?
C3 N3 Dy1 120.0(3) . . ?
C7 N3 Dy1 119.5(3) . . ?
C7 N3 C3 120.2(3) . . ?
N5 N4 Dy1 118.9(2) . . ?
C8 N4 Dy1 123.4(3) . . ?
C8 N4 N5 117.7(3) . . ?
C9 N5 N4 109.3(3) . . ?
O1 C1 N1 126.1(4) . . ?
O1 C1 C12 118.7(4) . . ?
N1 C1 C12 115.2(4) . . ?
N2 C2 C3 114.8(4) . . ?
N2 C2 C11 124.1(4) . . ?
C3 C2 C11 121.1(4) . . ?
N3 C3 C2 116.4(3) . . ?
N3 C3 C4 120.5(4) . . ?
C4 C3 C2 123.0(4) . . ?
C3 C4 H4 120.3 . . ?
C5 C4 C3 119.5(4) . . ?
C5 C4 H4 120.3 . . ?
C4 C5 H5 120.0 . . ?
C4 C5 C6 120.0(4) . . ?
C6 C5 H5 120.0 . . ?
C5 C6 H6 120.7 . . ?
C5 C6 C7 118.7(4) . . ?
C7 C6 H6 120.7 . . ?
N3 C7 C6 121.1(4) . . ?
N3 C7 C8 116.6(3) . . ?
C6 C7 C8 122.2(4) . . ?
N4 C8 C7 114.8(4) . . ?
N4 C8 C10 124.6(4) . . ?
C7 C8 C10 120.5(4) . . ?
O2 C9 N5 126.4(4) . . ?
O2 C9 C18 117.2(4) . . ?
N5 C9 C18 116.3(4) . . ?
C8 C10 H10A 109.5 . . ?
C8 C10 H10B 109.5 . . ?
C8 C10 H10C 109.5 . . ?
H10A C10 H10B 109.5 . . ?
H10A C10 H10C 109.5 . . ?
H10B C10 H10C 109.5 . . ?
C2 C11 H11A 109.5 . . ?
C2 C11 H11B 109.5 . . ?
C2 C11 H11C 109.5 . . ?
H11A C11 H11B 109.5 . . ?
H11A C11 H11C 109.5 . . ?
H11B C11 H11C 109.5 . . ?
C13 C12 C1 121.2(4) . . ?
C17 C12 C1 119.8(4) . . ?
C17 C12 C13 118.9(4) . . ?
C12 C13 H13 119.9 . . ?
C14 C13 C12 120.2(4) . . ?
C14 C13 H13 119.9 . . ?
C13 C14 H14 119.7 . . ?
C15 C14 C13 120.5(4) . . ?
C15 C14 H14 119.7 . . ?
C14 C15 H15 120.0 . . ?
C16 C15 C14 119.9(4) . . ?
C16 C15 H15 120.0 . . ?
C15 C16 H16 120.1 . . ?
C15 C16 C17 119.8(5) . . ?
C17 C16 H16 120.1 . . ?
C12 C17 C16 120.6(4) . . ?
C12 C17 H17 119.7 . . ?
C16 C17 H17 119.7 . . ?
C19 C18 C9 121.9(4) . . ?
C19 C18 C23 118.7(4) . . ?
C23 C18 C9 119.4(4) . . ?
C18 C19 H19 119.8 . . ?
C20 C19 C18 120.3(4) . . ?
C20 C19 H19 119.8 . . ?
C19 C20 H20 119.7 . . ?
C19 C20 C21 120.6(4) . . ?
C21 C20 H20 119.7 . . ?
C20 C21 H21 120.2 . . ?
C22 C21 C20 119.5(4) . . ?
C22 C21 H21 120.2 . . ?
C21 C22 H22 119.8 . . ?
C21 C22 C23 120.4(5) . . ?
C23 C22 H22 119.8 . . ?
C18 C23 H23 119.8 . . ?
C22 C23 C18 120.5(4) . . ?
C22 C23 H23 119.8 . . ?
O4 C24 C25 119.8(3) . . ?
O5 C24 O4 121.2(4) . . ?
O5 C24 C25 119.0(3) . . ?
C26 C25 C24 119.1(4) . . ?
C27 C25 C24 121.0(3) 2 . ?
C27 C25 C26 119.9(4) 2 . ?
C25 C26 H26 119.8 . . ?
C27 C26 C25 120.4(4) . . ?
C27 C26 H26 119.8 . . ?
C25 C27 H27 120.2 2 . ?
C26 C27 C25 119.7(4) . 2 ?
C26 C27 H27 120.2 . . ?
C29 C28 P1 117.9(4) . . ?
C29 C28 C33 118.9(4) . . ?
C33 C28 P1 123.2(4) . . ?
C28 C29 H29 119.9 . . ?
C28 C29 C30 120.3(5) . . ?
C30 C29 H29 119.9 . . ?
C29 C30 H30 119.9 . . ?
C31 C30 C29 120.3(5) . . ?
C31 C30 H30 119.9 . . ?
C30 C31 H31 120.5 . . ?
C32 C31 C30 119.0(5) . . ?
C32 C31 H31 120.5 . . ?
C31 C32 H32 119.3 . . ?
C31 C32 C33 121.5(5) . . ?
C33 C32 H32 119.3 . . ?
C28 C33 H33 120.0 . . ?
C32 C33 C28 119.9(5) . . ?
C32 C33 H33 120.0 . . ?
C35 C34 P1 120.2(4) . . ?
C35 C34 C39 119.6(4) . . ?
C39 C34 P1 120.1(3) . . ?
C34 C35 H35 120.2 . . ?
C34 C35 C36 119.7(5) . . ?
C36 C35 H35 120.2 . . ?
C35 C36 H36 119.6 . . ?
C37 C36 C35 120.8(5) . . ?
C37 C36 H36 119.6 . . ?
C36 C37 H37 120.1 . . ?
C36 C37 C38 119.9(4) . . ?
C38 C37 H37 120.1 . . ?
C37 C38 H38 120.1 . . ?
C39 C38 C37 119.8(5) . . ?
C39 C38 H38 120.1 . . ?
C34 C39 H39 119.9 . . ?
C38 C39 C34 120.3(4) . . ?
C38 C39 H39 119.9 . . ?
C41 C40 P1 122.5(4) . . ?
C45 C40 P1 117.5(3) . . ?
C45 C40 C41 119.9(4) . . ?
C40 C41 H41 119.9 . . ?
C42 C41 C40 120.3(5) . . ?
C42 C41 H41 119.9 . . ?
C41 C42 H42 120.1 . . ?
C41 C42 C43 119.7(5) . . ?
C43 C42 H42 120.1 . . ?
C42 C43 H43 120.0 . . ?
C44 C43 C42 120.1(5) . . ?
C44 C43 H43 120.0 . . ?
C43 C44 H44 119.7 . . ?
C43 C44 C45 120.6(5) . . ?
C45 C44 H44 119.7 . . ?
C40 C45 H45 120.3 . . ?
C44 C45 C40 119.4(4) . . ?
C44 C45 H45 120.3 . . ?

loop_
_geom_bond_atom_site_label_1
_geom_bond_atom_site_label_2
_geom_bond_distance
_geom_bond_site_symmetry_2
_geom_bond_publ_flag
Dy1 O1 2.288(3) . ?
Dy1 O2 2.307(3) . ?
Dy1 O3 2.308(3) . ?
Dy1 O4 2.442(3) . ?
Dy1 O5 2.417(3) . ?
Dy1 N2 2.466(3) . ?
Dy1 N3 2.487(3) . ?
Dy1 N4 2.469(3) . ?
P1 O3 1.496(3) . ?
P1 C28 1.802(5) . ?
P1 C34 1.800(5) . ?
P1 C40 1.803(4) . ?
O1 C1 1.292(5) . ?
O2 C9 1.278(5) . ?
O4 C24 1.258(5) . ?
O5 C24 1.255(5) . ?
N1 N2 1.386(5) . ?
N1 C1 1.322(5) . ?
N2 C2 1.288(5) . ?
N3 C3 1.353(5) . ?
N3 C7 1.350(5) . ?
N4 N5 1.383(5) . ?
N4 C8 1.296(5) . ?
N5 C9 1.326(5) . ?
C1 C12 1.485(5) . ?
C2 C3 1.478(6) . ?
C2 C11 1.499(6) . ?
C3 C4 1.397(6) . ?
C4 H4 0.9500 . ?
C4 C5 1.376(6) . ?
C5 H5 0.9500 . ?
C5 C6 1.383(7) . ?
C6 H6 0.9500 . ?
C6 C7 1.399(6) . ?
C7 C8 1.480(6) . ?
C8 C10 1.497(6) . ?
C9 C18 1.493(6) . ?
C10 H10A 0.9800 . ?
C10 H10B 0.9800 . ?
C10 H10C 0.9800 . ?
C11 H11A 0.9800 . ?
C11 H11B 0.9800 . ?
C11 H11C 0.9800 . ?
C12 C13 1.391(6) . ?
C12 C17 1.388(6) . ?
C13 H13 0.9500 . ?
C13 C14 1.384(6) . ?
C14 H14 0.9500 . ?
C14 C15 1.381(8) . ?
C15 H15 0.9500 . ?
C15 C16 1.378(8) . ?
C16 H16 0.9500 . ?
C16 C17 1.394(6) . ?
C17 H17 0.9500 . ?
C18 C19 1.387(6) . ?
C18 C23 1.400(6) . ?
C19 H19 0.9500 . ?
C19 C20 1.379(6) . ?
C20 H20 0.9500 . ?
C20 C21 1.383(7) . ?
C21 H21 0.9500 . ?
C21 C22 1.376(7) . ?
C22 H22 0.9500 . ?
C22 C23 1.377(6) . ?
C23 H23 0.9500 . ?
C24 C25 1.507(5) . ?
C25 C26 1.397(5) . ?
C25 C27 1.390(6) 2 ?
C26 H26 0.9500 . ?
C26 C27 1.383(6) . ?
C27 H27 0.9500 . ?
C28 C29 1.384(7) . ?
C28 C33 1.390(6) . ?
C29 H29 0.9500 . ?
C29 C30 1.395(8) . ?
C30 H30 0.9500 . ?
C30 C31 1.383(8) . ?
C31 H31 0.9500 . ?
C31 C32 1.366(8) . ?
C32 H32 0.9500 . ?
C32 C33 1.382(7) . ?
C33 H33 0.9500 . ?
C34 C35 1.388(6) . ?
C34 C39 1.400(6) . ?
C35 H35 0.9500 . ?
C35 C36 1.390(7) . ?
C36 H36 0.9500 . ?
C36 C37 1.381(7) . ?
C37 H37 0.9500 . ?
C37 C38 1.393(7) . ?
C38 H38 0.9500 . ?
C38 C39 1.387(7) . ?
C39 H39 0.9500 . ?
C40 C41 1.397(6) . ?
C40 C45 1.392(6) . ?
C41 H41 0.9500 . ?
C41 C42 1.381(7) . ?
C42 H42 0.9500 . ?
C42 C43 1.393(8) . ?
C43 H43 0.9500 . ?
C43 C44 1.382(7) . ?
C44 H44 0.9500 . ?
C44 C45 1.387(7) . ?
C45 H45 0.9500 . ?

loop_
_geom_torsion_atom_site_label_1
_geom_torsion_atom_site_label_2
_geom_torsion_atom_site_label_3
_geom_torsion_atom_site_label_4
_geom_torsion
_geom_torsion_site_symmetry_1
_geom_torsion_site_symmetry_2
_geom_torsion_site_symmetry_3
_geom_torsion_site_symmetry_4
_geom_torsion_publ_flag
Dy1 O1 C1 N1 1.4(6) . . . . ?
Dy1 O1 C1 C12 -178.9(3) . . . . ?
Dy1 O2 C9 N5 -2.9(6) . . . . ?
Dy1 O2 C9 C18 175.0(3) . . . . ?
Dy1 O4 C24 O5 -2.5(4) . . . . ?
Dy1 O4 C24 C25 177.9(3) . . . . ?
Dy1 O5 C24 O4 2.5(4) . . . . ?
Dy1 O5 C24 C25 -177.8(3) . . . . ?
Dy1 N2 C2 C3 -4.6(5) . . . . ?
Dy1 N2 C2 C11 175.8(3) . . . . ?
Dy1 N3 C3 C2 6.5(5) . . . . ?
Dy1 N3 C3 C4 -174.1(3) . . . . ?
Dy1 N3 C7 C6 172.2(3) . . . . ?
Dy1 N3 C7 C8 -10.8(5) . . . . ?
Dy1 N4 N5 C9 -4.8(4) . . . . ?
Dy1 N4 C8 C7 10.1(5) . . . . ?
Dy1 N4 C8 C10 -174.1(3) . . . . ?
P1 C28 C29 C30 176.5(5) . . . . ?
P1 C28 C33 C32 -178.9(4) . . . . ?
P1 C34 C35 C36 177.2(4) . . . . ?
P1 C34 C39 C38 -176.9(3) . . . . ?
P1 C40 C41 C42 -179.8(4) . . . . ?
P1 C40 C45 C44 -179.6(4) . . . . ?
O1 C1 C12 C13 -170.2(4) . . . . ?
O1 C1 C12 C17 8.4(6) . . . . ?
O2 C9 C18 C19 -168.3(4) . . . . ?
O2 C9 C18 C23 8.8(6) . . . . ?
O3 P1 C28 C29 10.0(5) . . . . ?
O3 P1 C28 C33 -170.9(4) . . . . ?
O3 P1 C34 C35 -93.2(4) . . . . ?
O3 P1 C34 C39 83.0(4) . . . . ?
O3 P1 C40 C41 -167.5(4) . . . . ?
O3 P1 C40 C45 11.6(4) . . . . ?
O4 C24 C25 C26 164.8(4) . . . . ?
O4 C24 C25 C27 -16.5(6) . . . 2 ?
O5 C24 C25 C26 -14.9(6) . . . . ?
O5 C24 C25 C27 163.8(4) . . . 2 ?
N1 N2 C2 C3 179.2(3) . . . . ?
N1 N2 C2 C11 -0.4(6) . . . . ?
N1 C1 C12 C13 9.5(6) . . . . ?
N1 C1 C12 C17 -171.9(4) . . . . ?
N2 N1 C1 O1 1.1(6) . . . . ?
N2 N1 C1 C12 -178.6(3) . . . . ?
N2 C2 C3 N3 -1.4(5) . . . . ?
N2 C2 C3 C4 179.1(4) . . . . ?
N3 C3 C4 C5 1.7(6) . . . . ?
N3 C7 C8 N4 0.8(5) . . . . ?
N3 C7 C8 C10 -175.3(4) . . . . ?
N4 N5 C9 O2 5.1(6) . . . . ?
N4 N5 C9 C18 -172.7(3) . . . . ?
N5 N4 C8 C7 -171.3(3) . . . . ?
N5 N4 C8 C10 4.6(6) . . . . ?
N5 C9 C18 C19 9.8(6) . . . . ?
N5 C9 C18 C23 -173.1(4) . . . . ?
C1 N1 N2 Dy1 -2.9(4) . . . . ?
C1 N1 N2 C2 173.5(4) . . . . ?
C1 C12 C13 C14 -179.9(4) . . . . ?
C1 C12 C17 C16 -179.0(4) . . . . ?
C2 C3 C4 C5 -178.9(4) . . . . ?
C3 N3 C7 C6 -2.2(6) . . . . ?
C3 N3 C7 C8 174.9(3) . . . . ?
C3 C4 C5 C6 -1.6(7) . . . . ?
C4 C5 C6 C7 -0.2(7) . . . . ?
C5 C6 C7 N3 2.2(7) . . . . ?
C5 C6 C7 C8 -174.7(4) . . . . ?
C6 C7 C8 N4 177.8(4) . . . . ?
C6 C7 C8 C10 1.7(6) . . . . ?
C7 N3 C3 C2 -179.2(4) . . . . ?
C7 N3 C3 C4 0.3(6) . . . . ?
C8 N4 N5 C9 176.5(4) . . . . ?
C9 C18 C19 C20 175.2(4) . . . . ?
C9 C18 C23 C22 -176.0(4) . . . . ?
C11 C2 C3 N3 178.2(4) . . . . ?
C11 C2 C3 C4 -1.2(6) . . . . ?
C12 C13 C14 C15 -1.6(7) . . . . ?
C13 C12 C17 C16 -0.4(7) . . . . ?
C13 C14 C15 C16 0.5(8) . . . . ?
C14 C15 C16 C17 0.6(8) . . . . ?
C15 C16 C17 C12 -0.7(8) . . . . ?
C17 C12 C13 C14 1.5(7) . . . . ?
C18 C19 C20 C21 1.2(8) . . . . ?
C19 C18 C23 C22 1.2(7) . . . . ?
C19 C20 C21 C22 0.4(8) . . . . ?
C20 C21 C22 C23 -1.1(8) . . . . ?
C21 C22 C23 C18 0.4(8) . . . . ?
C23 C18 C19 C20 -2.0(7) . . . . ?
C24 C25 C26 C27 178.4(4) . . . . ?
C25 C26 C27 C25 0.3(7) . . . 2 ?
C27 C25 C26 C27 -0.3(7) 2 . . . ?
C28 P1 O3 Dy1 -110.7(5) . . . . ?
C28 P1 C34 C35 29.5(4) . . . . ?
C28 P1 C34 C39 -154.3(3) . . . . ?
C28 P1 C40 C41 69.7(4) . . . . ?
C28 P1 C40 C45 -111.2(4) . . . . ?
C28 C29 C30 C31 1.9(11) . . . . ?
C29 C28 C33 C32 0.2(8) . . . . ?
C29 C30 C31 C32 1.5(11) . . . . ?
C30 C31 C32 C33 -4.0(9) . . . . ?
C31 C32 C33 C28 3.2(8) . . . . ?
C33 C28 C29 C30 -2.7(9) . . . . ?
C34 P1 O3 Dy1 9.4(6) . . . . ?
C34 P1 C28 C29 -113.0(4) . . . . ?
C34 P1 C28 C33 66.1(4) . . . . ?
C34 P1 C40 C41 -45.6(4) . . . . ?
C34 P1 C40 C45 133.5(4) . . . . ?
C34 C35 C36 C37 -0.9(7) . . . . ?
C35 C34 C39 C38 -0.7(7) . . . . ?
C35 C36 C37 C38 0.5(8) . . . . ?
C36 C37 C38 C39 -0.2(7) . . . . ?
C37 C38 C39 C34 0.3(7) . . . . ?
C39 C34 C35 C36 1.0(7) . . . . ?
C40 P1 O3 Dy1 127.9(5) . . . . ?
C40 P1 C28 C29 132.0(4) . . . . ?
C40 P1 C28 C33 -48.9(5) . . . . ?
C40 P1 C34 C35 146.2(4) . . . . ?
C40 P1 C34 C39 -37.6(4) . . . . ?
C40 C41 C42 C43 -0.9(7) . . . . ?
C41 C40 C45 C44 -0.5(7) . . . . ?
C41 C42 C43 C44 0.1(7) . . . . ?
C42 C43 C44 C45 0.5(7) . . . . ?
C43 C44 C45 C40 -0.3(7) . . . . ?
C45 C40 C41 C42 1.1(7) . . . . ?
